data_7017512
loop_
_publ_author_name
'Patra, Malay'
'Merz, Klaus'
'Metzler-Nolte, Nils'

_publ_section_title
;
 Planar chiral (\h6-arene)Cr(CO)3 containing carboxylic acid derivatives:
 synthesis and use in the preparation of organometallic analogues of the
 antibiotic platensimycin.
;
_journal_issue 1
_journal_name_full 'Dalton transactions (Cambridge, England : 2003)'
_journal_page_first 112
_journal_page_last 117
_journal_paper_doi 10.1039/c1dt10918a
_journal_volume 41
_journal_year 2012
_chemical_formula_sum 'C18 H17 Cl3 Cr N0 O6'
_chemical_formula_weight 487.67
_chemical_name_systematic
;
?
;
_space_group_IT_number 2
_symmetry_cell_setting triclinic
_symmetry_space_group_name_Hall '-P 1'
_symmetry_space_group_name_H-M 'P -1'
_atom_sites_solution_hydrogens geom
_atom_sites_solution_primary direct
_atom_sites_solution_secondary difmap
_audit_creation_method SHELXL-97
_cell_angle_alpha 88.23(5)
_cell_angle_beta 82.95(3)
_cell_angle_gamma 87.18(5)
_cell_formula_units_Z 2
_cell_length_a 6.544(11)
_cell_length_b 10.621(19)
_cell_length_c 14.77(3)
_cell_measurement_temperature 446(2)
_cell_volume 1017(3)
_computing_cell_refinement 'Bruker XSCANS'
_computing_data_collection 'Bruker XSCANS'
_computing_data_reduction 'Bruker SHELXTL'
_computing_molecular_graphics 'Bruker SHELXTL'
_computing_publication_material 'Bruker SHELXTL'
_computing_structure_refinement 'SHELXL-97 (Sheldrick, 1997)'
_computing_structure_solution 'SHELXS-97 (Sheldrick, 1990)'
_diffrn_ambient_temperature 446(2)
_diffrn_measured_fraction_theta_full 0.993
_diffrn_measured_fraction_theta_max 0.993
_diffrn_measurement_device_type 'Bruker P4'
_diffrn_measurement_method '\w scans'
_diffrn_radiation_monochromator graphite
_diffrn_radiation_source 'fine-focus sealed tube'
_diffrn_radiation_type MoK\a
_diffrn_radiation_wavelength 0.71073
_diffrn_reflns_av_R_equivalents 0.0464
_diffrn_reflns_av_sigmaI/netI 0.0687
_diffrn_reflns_limit_h_max 3
_diffrn_reflns_limit_h_min -7
_diffrn_reflns_limit_k_max 12
_diffrn_reflns_limit_k_min -12
_diffrn_reflns_limit_l_max 17
_diffrn_reflns_limit_l_min -17
_diffrn_reflns_number 4650
_diffrn_reflns_theta_full 25.00
_diffrn_reflns_theta_max 25.00
_diffrn_reflns_theta_min 2.78
_exptl_absorpt_coefficient_mu 0.989
_exptl_absorpt_correction_T_max 0.9076
_exptl_absorpt_correction_T_min 0.9076
_exptl_absorpt_correction_type none
_exptl_crystal_colour Colorless
_exptl_crystal_density_diffrn 1.593
_exptl_crystal_density_method 'not measured'
_exptl_crystal_description Prism
_exptl_crystal_F_000 496
_exptl_crystal_size_max 0.10
_exptl_crystal_size_mid 0.10
_exptl_crystal_size_min 0.10
_refine_diff_density_max 1.074
_refine_diff_density_min -0.797
_refine_diff_density_rms 0.082
_refine_ls_extinction_method none
_refine_ls_goodness_of_fit_ref 1.022
_refine_ls_hydrogen_treatment mixed
_refine_ls_matrix_type full
_refine_ls_number_parameters 257
_refine_ls_number_reflns 3556
_refine_ls_number_restraints 0
_refine_ls_restrained_S_all 1.022
_refine_ls_R_factor_all 0.0830
_refine_ls_R_factor_gt 0.0578
_refine_ls_shift/su_max 0.001
_refine_ls_shift/su_mean 0.000
_refine_ls_structure_factor_coef Fsqd
_refine_ls_weighting_details 'calc w=1/[\s^2^(Fo^2^)+(0.0545P)^2^+1.5758P] where P=(Fo^2^+2Fc^2^)/3'
_refine_ls_weighting_scheme calc
_refine_ls_wR_factor_gt 0.1278
_refine_ls_wR_factor_ref 0.1461
_reflns_number_gt 2672
_reflns_number_total 3556
_reflns_threshold_expression >2sigma(I)
_cod_data_source_file c1dt10918a.txt
_cod_data_source_block shelx
_cod_depositor_comments
;
The following automatic conversions were performed:

'_symmetry_cell_setting' value 'Triclinic' changed to 'triclinic'
according to /home/saulius/struct/CIF-dictionaries/cif_core.dic
dictionary named 'cif_core.dic' version 2.4.1 from 2010-06-29.

Automatic conversion script
Id: cif_fix_values 1715 2011-07-08 13:25:40Z adriana 
;
_cod_original_sg_symbol_H-M P-1
_cod_database_code 7017512

loop_
_symmetry_equiv_pos_as_xyz
'x, y, z'
'-x, -y, -z'

loop_
_atom_site_label
_atom_site_type_symbol
_atom_site_fract_x
_atom_site_fract_y
_atom_site_fract_z
_atom_site_U_iso_or_equiv
_atom_site_adp_type
_atom_site_occupancy
_atom_site_symmetry_multiplicity
_atom_site_calc_flag
_atom_site_refinement_flags
Cr1 Cr 0.41838(10) 0.22675(7) 0.57628(5) 0.0276(2) Uani 1 1 d .
O4 O 0.2602(5) 0.3470(3) 0.9050(2) 0.0392(8) Uani 1 1 d .
O3 O 0.6960(5) 0.0391(3) 0.6633(2) 0.0426(8) Uani 1 1 d .
C3 C 0.1427(6) 0.3450(4) 0.6343(3) 0.0303(10) Uani 1 1 d .
O2 O 0.6752(5) 0.4408(3) 0.6151(3) 0.0524(10) Uani 1 1 d .
O1 O 0.7058(5) 0.1995(4) 0.4016(2) 0.0536(10) Uani 1 1 d .
C13 C -0.2065(7) 0.2619(4) 0.9191(3) 0.0341(11) Uani 1 1 d .
H13A H -0.3404 0.2256 0.9323 0.041 Uiso 1 1 calc R
H13B H -0.1139 0.2173 0.9569 0.041 Uiso 1 1 calc R
O5 O -0.2972(6) 0.4129(3) 1.0325(2) 0.0462(9) Uani 1 1 d .
C14 C -0.2267(7) 0.3988(4) 0.9450(3) 0.0324(10) Uani 1 1 d .
C10 C 0.1153(7) 0.2335(4) 0.7918(3) 0.0283(9) Uani 1 1 d .
O6 O -0.1867(6) 0.4857(3) 0.8926(2) 0.0522(10) Uani 1 1 d .
C4 C 0.1441(6) 0.2322(4) 0.6871(3) 0.0278(9) Uani 1 1 d .
C7 C 0.1261(8) 0.4692(4) 0.6831(3) 0.0386(11) Uani 1 1 d .
H7A H 0.1831 0.5342 0.6412 0.046 Uiso 1 1 calc R
H7B H -0.0183 0.4922 0.7005 0.046 Uiso 1 1 calc R
C5 C 0.1580(6) 0.1158(4) 0.6404(3) 0.0319(10) Uani 1 1 d .
H5A H 0.1889 0.0377 0.6742 0.038 Uiso 1 1 calc R
C11 C 0.2084(8) 0.1153(4) 0.8368(3) 0.0395(11) Uani 1 1 d .
H11A H 0.3552 0.1112 0.8207 0.059 Uiso 1 1 calc R
H11B H 0.1513 0.0416 0.8158 0.059 Uiso 1 1 calc R
H11C H 0.1770 0.1194 0.9019 0.059 Uiso 1 1 calc R
C16 C 0.5767(7) 0.3569(5) 0.6004(3) 0.0360(11) Uani 1 1 d .
C12 C -0.1257(7) 0.2412(4) 0.8186(3) 0.0339(10) Uani 1 1 d .
H12A H -0.1826 0.3093 0.7827 0.041 Uiso 1 1 calc R
H12B H -0.1798 0.1636 0.8006 0.041 Uiso 1 1 calc R
C9 C 0.2076(6) 0.3501(4) 0.8275(3) 0.0304(10) Uani 1 1 d .
C17 C 0.5901(7) 0.1128(4) 0.6305(3) 0.0321(10) Uani 1 1 d .
C2 C 0.1481(7) 0.3408(5) 0.5378(3) 0.0386(11) Uani 1 1 d .
H2A H 0.1711 0.4185 0.5012 0.046 Uiso 1 1 calc R
C15 C 0.5925(7) 0.2093(5) 0.4692(3) 0.0380(11) Uani 1 1 d .
C8 C 0.2367(7) 0.4656(4) 0.7674(3) 0.0360(11) Uani 1 1 d .
H8A H 0.3830 0.4726 0.7483 0.043 Uiso 1 1 calc R
H8B H 0.1897 0.5388 0.8032 0.043 Uiso 1 1 calc R
C1 C 0.1586(7) 0.2252(6) 0.4930(3) 0.0468(14) Uani 1 1 d .
H1A H 0.1860 0.2235 0.4263 0.056 Uiso 1 1 calc R
C6 C 0.1619(7) 0.1115(5) 0.5452(3) 0.0415(12) Uani 1 1 d .
H6A H 0.1931 0.0312 0.5144 0.050 Uiso 1 1 calc R
Cl1 Cl 0.3603(3) 0.09239(14) 0.08755(10) 0.0678(5) Uani 1 1 d .
Cl2 Cl 0.0306(3) 0.21516(15) 0.20401(19) 0.1041(9) Uani 1 1 d .
Cl3 Cl 0.4472(3) 0.24822(19) 0.23278(12) 0.0890(7) Uani 1 1 d .
C18 C 0.2830(8) 0.2289(5) 0.1502(4) 0.0449(12) Uani 1 1 d .
H15A H 0.2877 0.3026 0.1085 0.054 Uiso 1 1 calc R
H1 H -0.326(11) 0.485(7) 1.056(5) 0.09(2) Uiso 1 1 d .

loop_
_atom_site_aniso_label
_atom_site_aniso_U_11
_atom_site_aniso_U_22
_atom_site_aniso_U_33
_atom_site_aniso_U_23
_atom_site_aniso_U_13
_atom_site_aniso_U_12
Cr1 0.0186(4) 0.0374(4) 0.0268(4) -0.0051(3) -0.0021(3) -0.0005(3)
O4 0.045(2) 0.0411(18) 0.0349(18) -0.0093(15) -0.0145(15) -0.0014(16)
O3 0.0309(18) 0.048(2) 0.049(2) 0.0013(17) -0.0095(16) 0.0036(17)
C3 0.016(2) 0.036(2) 0.037(2) -0.005(2) 0.0005(18) 0.0056(18)
O2 0.037(2) 0.049(2) 0.074(3) -0.0009(19) -0.0090(18) -0.0160(18)
O1 0.040(2) 0.082(3) 0.0360(19) -0.0053(19) 0.0078(17) 0.0031(19)
C13 0.034(3) 0.034(2) 0.032(2) -0.004(2) 0.007(2) -0.010(2)
O5 0.064(3) 0.042(2) 0.0319(19) -0.0130(16) 0.0011(17) -0.0036(19)
C14 0.026(2) 0.036(3) 0.034(2) -0.008(2) 0.0026(19) -0.003(2)
C10 0.028(2) 0.027(2) 0.030(2) -0.0044(18) -0.0010(18) -0.0026(19)
O6 0.067(3) 0.0316(18) 0.052(2) 0.0023(17) 0.0131(19) 0.0016(18)
C4 0.016(2) 0.038(2) 0.029(2) -0.0085(19) 0.0009(17) -0.0022(18)
C7 0.038(3) 0.035(2) 0.042(3) 0.004(2) -0.003(2) 0.002(2)
C5 0.019(2) 0.035(2) 0.040(3) -0.008(2) 0.0054(18) -0.0035(19)
C11 0.051(3) 0.031(2) 0.036(3) -0.004(2) -0.008(2) 0.005(2)
C16 0.020(2) 0.043(3) 0.043(3) 0.001(2) -0.002(2) 0.004(2)
C12 0.027(2) 0.040(3) 0.034(2) -0.008(2) 0.0007(19) -0.006(2)
C9 0.021(2) 0.033(2) 0.037(3) -0.010(2) -0.0008(19) 0.0028(19)
C17 0.022(2) 0.040(3) 0.034(2) -0.009(2) 0.0010(19) -0.005(2)
C2 0.022(2) 0.057(3) 0.036(3) 0.009(2) -0.0037(19) 0.005(2)
C15 0.026(2) 0.052(3) 0.036(3) -0.007(2) -0.005(2) 0.000(2)
C8 0.036(3) 0.028(2) 0.043(3) -0.010(2) -0.001(2) -0.002(2)
C1 0.017(2) 0.095(4) 0.030(3) -0.017(3) -0.0064(19) 0.001(3)
C6 0.022(2) 0.057(3) 0.047(3) -0.027(3) 0.001(2) -0.008(2)
Cl1 0.1024(13) 0.0486(8) 0.0479(8) -0.0028(7) 0.0028(8) 0.0146(8)
Cl2 0.0458(9) 0.0433(8) 0.212(3) -0.0090(12) 0.0272(12) 0.0006(7)
Cl3 0.1118(15) 0.1010(14) 0.0628(10) 0.0115(10) -0.0259(10) -0.0624(13)
C18 0.049(3) 0.034(3) 0.050(3) 0.000(2) -0.002(2) 0.001(2)

loop_
_atom_type_symbol
_atom_type_description
_atom_type_scat_dispersion_real
_atom_type_scat_dispersion_imag
_atom_type_scat_source
C C 0.0033 0.0016 'International Tables Vol C Tables 4.2.6.8 and 6.1.1.4'
H H 0.0000 0.0000 'International Tables Vol C Tables 4.2.6.8 and 6.1.1.4'
N N 0.0061 0.0033 'International Tables Vol C Tables 4.2.6.8 and 6.1.1.4'
O O 0.0106 0.0060 'International Tables Vol C Tables 4.2.6.8 and 6.1.1.4'
Cr Cr 0.3209 0.6236 'International Tables Vol C Tables 4.2.6.8 and 6.1.1.4'
Cl Cl 0.1484 0.1585 'International Tables Vol C Tables 4.2.6.8 and 6.1.1.4'

loop_
_geom_angle_atom_site_label_1
_geom_angle_atom_site_label_2
_geom_angle_atom_site_label_3
_geom_angle
C16 Cr1 C15 86.5(2)
C16 Cr1 C17 90.6(2)
C15 Cr1 C17 88.2(2)
C16 Cr1 C2 98.2(2)
C15 Cr1 C2 104.9(2)
C17 Cr1 C2 164.59(18)
C16 Cr1 C1 130.1(2)
C15 Cr1 C1 87.3(2)
C17 Cr1 C1 138.6(2)
C2 Cr1 C1 37.0(2)
C16 Cr1 C5 140.8(2)
C15 Cr1 C5 132.4(2)
C17 Cr1 C5 87.1(2)
C2 Cr1 C5 78.1(2)
C1 Cr1 C5 66.6(2)
C16 Cr1 C6 164.4(2)
C15 Cr1 C6 99.7(2)
C17 Cr1 C6 103.8(2)
C2 Cr1 C6 66.4(2)
C1 Cr1 C6 37.1(2)
C5 Cr1 C6 36.87(19)
C16 Cr1 C3 87.3(2)
C15 Cr1 C3 139.8(2)
C17 Cr1 C3 131.6(2)
C2 Cr1 C3 37.21(18)
C1 Cr1 C3 67.1(2)
C5 Cr1 C3 66.1(2)
C6 Cr1 C3 78.7(2)
C16 Cr1 C4 105.5(2)
C15 Cr1 C4 165.73(18)
C17 Cr1 C4 99.3(2)
C2 Cr1 C4 66.23(19)
C1 Cr1 C4 79.0(2)
C5 Cr1 C4 37.03(16)
C6 Cr1 C4 66.80(19)
C3 Cr1 C4 36.35(17)
C4 C3 C2 120.1(4)
C4 C3 C7 118.4(4)
C2 C3 C7 121.4(4)
C4 C3 Cr1 73.1(3)
C2 C3 Cr1 70.4(3)
C7 C3 Cr1 131.2(3)
C14 C13 C12 113.9(4)
O6 C14 O5 123.5(4)
O6 C14 C13 124.3(4)
O5 C14 C13 112.2(4)
C4 C10 C11 113.7(4)
C4 C10 C9 111.6(4)
C11 C10 C9 108.3(4)
C4 C10 C12 104.4(3)
C11 C10 C12 109.7(4)
C9 C10 C12 109.1(3)
C3 C4 C5 117.9(4)
C3 C4 C10 121.3(4)
C5 C4 C10 120.6(4)
C3 C4 Cr1 70.6(2)
C5 C4 Cr1 69.3(2)
C10 C4 Cr1 135.5(3)
C8 C7 C3 113.4(4)
C6 C5 C4 122.0(5)
C6 C5 Cr1 71.8(3)
C4 C5 Cr1 73.6(3)
O2 C16 Cr1 178.9(4)
C13 C12 C10 117.4(4)
O4 C9 C8 120.4(4)
O4 C9 C10 119.7(4)
C8 C9 C10 119.8(4)
O3 C17 Cr1 178.3(4)
C1 C2 C3 121.2(5)
C1 C2 Cr1 71.5(3)
C3 C2 Cr1 72.4(3)
O1 C15 Cr1 178.9(4)
C9 C8 C7 115.4(4)
C2 C1 C6 119.2(4)
C2 C1 Cr1 71.4(3)
C6 C1 Cr1 71.8(3)
C5 C6 C1 119.5(4)
C5 C6 Cr1 71.3(3)
C1 C6 Cr1 71.2(3)
Cl3 C18 Cl2 109.1(3)
Cl3 C18 Cl1 110.2(3)
Cl2 C18 Cl1 109.6(3)

loop_
_geom_bond_atom_site_label_1
_geom_bond_atom_site_label_2
_geom_bond_distance
Cr1 C16 1.837(6)
Cr1 C15 1.840(5)
Cr1 C17 1.843(5)
Cr1 C2 2.216(5)
Cr1 C1 2.218(5)
Cr1 C5 2.218(5)
Cr1 C6 2.225(5)
Cr1 C3 2.243(5)
Cr1 C4 2.275(5)
O4 C9 1.233(6)
O3 C17 1.155(6)
C3 C4 1.410(6)
C3 C2 1.423(7)
C3 C7 1.515(7)
O2 C16 1.165(6)
O1 C15 1.173(6)
C13 C14 1.510(7)
C13 C12 1.533(6)
O5 C14 1.328(6)
C14 O6 1.204(6)
C10 C4 1.535(6)
C10 C11 1.536(6)
C10 C9 1.539(6)
C10 C12 1.577(6)
C4 C5 1.428(6)
C7 C8 1.514(7)
C5 C6 1.405(7)
C9 C8 1.498(7)
C2 C1 1.407(8)
C1 C6 1.412(8)
Cl1 C18 1.763(6)
Cl2 C18 1.754(6)
Cl3 C18 1.745(6)
